data_7051900
loop_
_publ_author_name
'Norret, Marck'
'Makha, Mohamed'
'Sobolev, Alexandre N.'
'Raston, Colin L.'

_publ_section_title
;
 Controlling the confinement of fullerene C60 molecules using a saddle
 shape Ni(ii) macrocycle
;
_journal_issue 5
_journal_name_full 'New Journal of Chemistry'
_journal_page_first 808
_journal_paper_doi 10.1039/b718937k
_journal_volume 32
_journal_year 2008
_chemical_formula_moiety 'C46 H38 N4 Ni, C7 H8'
_chemical_formula_sum 'C53 H46 N4 Ni'
_chemical_formula_weight 797.65
_chemical_name_systematic
;
?
;
_space_group_IT_number 14
_symmetry_cell_setting monoclinic
_symmetry_space_group_name_Hall '-P 2yn'
_symmetry_space_group_name_H-M 'P 1 21/n 1'
_atom_sites_solution_hydrogens geom
_atom_sites_solution_primary direct
_atom_sites_solution_secondary difmap
_audit_creation_method SHELXL-97
_cell_angle_alpha 90.0
_cell_angle_beta 92.928(16)
_cell_angle_gamma 90.0
_cell_formula_units_Z 4
_cell_length_a 7.9746(16)
_cell_length_b 24.528(7)
_cell_length_c 20.765(4)
_cell_measurement_reflns_used 7368
_cell_measurement_temperature 100(2)
_cell_measurement_theta_max 27.2863
_cell_measurement_theta_min 2.6838
_cell_volume 4056.4(16)
_computing_cell_refinement
;
CrysAlis RED, Oxford Diffraction Ltd.,
Version 1.171.30.5 (release 12-06-2006 CrysAlis171 .NET)
(compiled Mar 23 2006,23:39:28)
;
_computing_data_collection
;
CrysAlis CCD, Oxford Diffraction Ltd.,
Version 1.171.30.5 (release 12-06-2006 CrysAlis171 .NET)
(compiled Mar 23 2006,23:39:28)
;
_computing_data_reduction
;
CrysAlis RED, Oxford Diffraction Ltd.,
Version 1.171.30.5 (release 12-06-2006 CrysAlis171 .NET)
(compiled Mar 23 2006,23:39:28)
;
_computing_molecular_graphics 'X-Seed 2.0 (Barbour, 2001)'
_computing_publication_material 'SHELXL-97 (Sheldrick, 1997)'
_computing_structure_refinement 'SHELXL-97 (Sheldrick, 1997)'
_computing_structure_solution 'SHELXS-97 (Sheldrick, 1990)'
_diffrn_ambient_temperature 100(2)
_diffrn_detector_area_resol_mean 16.0009
_diffrn_measured_fraction_theta_full 0.803
_diffrn_measured_fraction_theta_max 0.803
_diffrn_measurement_device_type 'Oxford Diffraction Xcalibur-S, Sapphire CCD'
_diffrn_measurement_method '\w scans'
_diffrn_radiation_monochromator graphite
_diffrn_radiation_source 'Enhance (Mo) X-ray Source'
_diffrn_radiation_type MoK\a
_diffrn_radiation_wavelength 0.71073
_diffrn_reflns_av_R_equivalents 0.0408
_diffrn_reflns_av_sigmaI/netI 0.1052
_diffrn_reflns_limit_h_max 8
_diffrn_reflns_limit_h_min -9
_diffrn_reflns_limit_k_max 28
_diffrn_reflns_limit_k_min -29
_diffrn_reflns_limit_l_max 25
_diffrn_reflns_limit_l_min -26
_diffrn_reflns_number 20594
_diffrn_reflns_theta_full 27.34
_diffrn_reflns_theta_max 27.34
_diffrn_reflns_theta_min 2.69
_exptl_absorpt_coefficient_mu 0.521
_exptl_absorpt_correction_T_max 0.9694
_exptl_absorpt_correction_T_min 0.8186
_exptl_absorpt_correction_type multi-scan
_exptl_crystal_colour black
_exptl_crystal_density_diffrn 1.306
_exptl_crystal_density_meas ?
_exptl_crystal_density_method .
_exptl_crystal_description plate
_exptl_crystal_F_000 1680
_exptl_crystal_size_max 0.40
_exptl_crystal_size_mid 0.16
_exptl_crystal_size_min 0.06
_refine_diff_density_max 1.216
_refine_diff_density_min -0.545
_refine_diff_density_rms 0.088
_refine_ls_extinction_method none
_refine_ls_goodness_of_fit_ref 1.001
_refine_ls_hydrogen_treatment constr
_refine_ls_matrix_type full
_refine_ls_number_parameters 419
_refine_ls_number_reflns 7367
_refine_ls_number_restraints 20
_refine_ls_restrained_S_all 1.003
_refine_ls_R_factor_all 0.1207
_refine_ls_R_factor_gt 0.0721
_refine_ls_shift/su_max 0.000
_refine_ls_shift/su_mean 0.000
_refine_ls_structure_factor_coef Fsqd
_refine_ls_weighting_details 'calc w=1/[\s^2^(Fo^2^)+(0.1380P)^2^+0.0000P] where P=(Fo^2^+2Fc^2^)/3'
_refine_ls_weighting_scheme calc
_refine_ls_wR_factor_gt 0.1934
_refine_ls_wR_factor_ref 0.2301
_reflns_number_gt 4113
_reflns_number_total 7367
_reflns_threshold_expression >2sigma(I)
_cod_data_source_file b718937k.txt
_cod_data_source_block niph4tol
_cod_depositor_comments
;
The following automatic conversions were performed:
'_symmetry_cell_setting' value 'Monoclinic' changed to 'monoclinic'
according to '/home/saulius/struct/CIF-dictionaries/cif_core.dic'
dictionary named 'cif_core.dic' version 2.4.1 from 2010-06-29.

Automatic conversion script
Id: cif_fix_enum 1527 2010-12-29 10:47:43Z saulius 
;
_cod_original_sg_symbol_H-M 'P 21/n'
_cod_database_code 7051900

loop_
_symmetry_equiv_pos_as_xyz
'x, y, z'
'-x+1/2, y+1/2, -z+1/2'
'-x, -y, -z'
'x-1/2, -y-1/2, z-1/2'

loop_
_atom_site_label
_atom_site_type_symbol
_atom_site_fract_x
_atom_site_fract_y
_atom_site_fract_z
_atom_site_U_iso_or_equiv
_atom_site_adp_type
_atom_site_occupancy
_atom_site_symmetry_multiplicity
_atom_site_calc_flag
_atom_site_refinement_flags
_atom_site_disorder_assembly
_atom_site_disorder_group
Ni1 Ni 0.80725(8) 0.24026(3) 0.17356(3) 0.0281(2) Uani 1 1 d . . .
N1 N 0.6941(5) 0.20122(16) 0.10804(18) 0.0274(9) Uani 1 1 d . . .
N2 N 0.9244(5) 0.27129(17) 0.10702(19) 0.0328(10) Uani 1 1 d . A .
N3 N 0.9220(5) 0.27900(18) 0.23947(18) 0.0312(10) Uani 1 1 d . A .
N4 N 0.6950(5) 0.20750(17) 0.23977(18) 0.0289(9) Uani 1 1 d . . .
C1 C 0.6143(6) 0.1289(2) 0.1769(2) 0.0288(11) Uani 1 1 d . . .
H1 H 0.5895 0.0911 0.1786 0.035 Uiso 1 1 calc R . .
C2 C 0.6295(6) 0.15159(19) 0.1160(2) 0.0272(11) Uani 1 1 d . . .
C3 C 0.6973(6) 0.22982(18) 0.0488(2) 0.0268(11) Uani 1 1 d . . .
C4 C 0.5783(6) 0.2273(2) -0.0021(2) 0.0285(11) Uani 1 1 d . . .
H4 H 0.4873 0.2024 -0.0008 0.034 Uiso 1 1 calc R . .
C5 C 0.5922(7) 0.2616(2) -0.0555(2) 0.0339(12) Uani 1 1 d . . .
H5 H 0.5128 0.2590 -0.0911 0.041 Uiso 1 1 calc R . .
C6 C 0.7233(7) 0.2996(2) -0.0564(2) 0.0358(12) Uani 1 1 d . . .
H6 H 0.7328 0.3229 -0.0925 0.043 Uiso 1 1 calc R . .
C7 C 0.8379(7) 0.3029(2) -0.0049(2) 0.0334(12) Uani 1 1 d . . .
H7 H 0.9254 0.3292 -0.0053 0.040 Uiso 1 1 calc R . .
C8 C 0.8277(7) 0.26851(19) 0.0479(2) 0.0302(12) Uani 1 1 d . . .
C9 C 1.0838(6) 0.2890(2) 0.1153(2) 0.0317(12) Uani 1 1 d D . .
C10 C 1.1570(7) 0.2977(2) 0.1762(2) 0.0350(12) Uani 1 1 d . A .
H10 H 1.2742 0.3048 0.1783 0.042 Uiso 1 1 calc R . .
C11 C 1.0784(6) 0.2972(2) 0.2356(3) 0.0349(12) Uani 1 1 d D . .
C12 C 0.8254(6) 0.2813(2) 0.2948(2) 0.0368(13) Uani 1 1 d . . .
C13 C 0.8319(7) 0.3200(3) 0.3431(3) 0.0494(16) Uani 1 1 d . A .
H13 H 0.9143 0.3480 0.3426 0.059 Uiso 1 1 calc R . .
C14 C 0.7212(7) 0.3192(3) 0.3923(2) 0.0476(16) Uani 1 1 d . . .
H14 H 0.7308 0.3453 0.4260 0.057 Uiso 1 1 calc R A .
C15 C 0.5970(7) 0.2801(3) 0.3919(2) 0.0380(13) Uani 1 1 d . A .
H15 H 0.5197 0.2799 0.4253 0.046 Uiso 1 1 calc R . .
C16 C 0.5830(7) 0.2410(2) 0.3437(2) 0.0337(12) Uani 1 1 d . . .
H16 H 0.4965 0.2144 0.3436 0.040 Uiso 1 1 calc R A .
C17 C 0.6987(6) 0.2414(2) 0.2952(2) 0.0300(11) Uani 1 1 d . A .
C18 C 0.6325(6) 0.1569(2) 0.2365(2) 0.0293(11) Uani 1 1 d . . .
C19 C 0.5817(7) 0.1253(2) 0.2946(2) 0.0342(12) Uani 1 1 d . . .
H19A H 0.6344 0.0888 0.2934 0.041 Uiso 1 1 calc R . .
H19B H 0.6280 0.1441 0.3338 0.041 Uiso 1 1 calc R . .
C20 C 0.3976(7) 0.1180(2) 0.3006(2) 0.0347(12) Uani 1 1 d . . .
C21 C 0.2776(7) 0.1500(2) 0.2663(3) 0.0430(15) Uani 1 1 d . . .
H21 H 0.3144 0.1781 0.2390 0.052 Uiso 1 1 calc R . .
C22 C 0.1084(8) 0.1417(3) 0.2711(3) 0.0550(17) Uani 1 1 d . . .
H22 H 0.0287 0.1630 0.2466 0.066 Uiso 1 1 calc R . .
C23 C 0.0575(8) 0.1021(3) 0.3121(4) 0.077(2) Uani 1 1 d . . .
H23 H -0.0591 0.0959 0.3163 0.092 Uiso 1 1 calc R . .
C24 C 0.1743(9) 0.0705(3) 0.3479(4) 0.079(3) Uani 1 1 d . . .
H24 H 0.1371 0.0435 0.3766 0.095 Uiso 1 1 calc R . .
C25 C 0.3420(8) 0.0786(2) 0.3415(3) 0.0511(17) Uani 1 1 d . . .
H25 H 0.4212 0.0568 0.3655 0.061 Uiso 1 1 calc R . .
C26 C 0.5747(6) 0.11466(19) 0.0596(2) 0.0303(11) Uani 1 1 d . . .
H26A H 0.6211 0.1295 0.0199 0.036 Uiso 1 1 calc R . .
H26B H 0.6248 0.0782 0.0673 0.036 Uiso 1 1 calc R . .
C27 C 0.3888(6) 0.1080(2) 0.0481(2) 0.0312(12) Uani 1 1 d . . .
C28 C 0.2724(6) 0.1413(2) 0.0778(3) 0.0356(12) Uani 1 1 d . . .
H28 H 0.3115 0.1696 0.1061 0.043 Uiso 1 1 calc R . .
C29 C 0.1034(7) 0.1337(2) 0.0668(3) 0.0409(13) Uani 1 1 d . . .
H29 H 0.0266 0.1566 0.0876 0.049 Uiso 1 1 calc R . .
C30 C 0.0431(7) 0.0926(2) 0.0252(3) 0.0476(15) Uani 1 1 d . . .
H30 H -0.0743 0.0871 0.0180 0.057 Uiso 1 1 calc R . .
C31 C 0.1544(7) 0.0605(2) -0.0049(3) 0.0454(15) Uani 1 1 d . . .
H31 H 0.1139 0.0328 -0.0337 0.055 Uiso 1 1 calc R . .
C32 C 0.3241(6) 0.0674(2) 0.0058(3) 0.0363(13) Uani 1 1 d . . .
H32 H 0.3994 0.0445 -0.0156 0.044 Uiso 1 1 calc R . .
C33 C 1.1750(13) 0.3025(4) 0.0534(4) 0.0274(16) Uiso 0.50 1 d PD A 1
H33A H 1.2890 0.2866 0.0587 0.033 Uiso 0.50 1 calc PR A 1
H33B H 1.1159 0.2825 0.0176 0.033 Uiso 0.50 1 calc PR A 1
C34 C 1.1954(11) 0.3612(3) 0.0311(4) 0.0303(17) Uiso 0.50 1 d PGD A 1
C35 C 1.1224(12) 0.4037(3) 0.0626(4) 0.0431(16) Uiso 0.50 1 d PG A 1
H35 H 1.0588 0.3968 0.0991 0.052 Uiso 0.50 1 calc PR A 1
C36 C 1.1414(12) 0.4563(4) 0.0410(4) 0.063(2) Uiso 0.50 1 d PG A 1
H36 H 1.0910 0.4857 0.0627 0.075 Uiso 0.50 1 calc PR A 1
C37 C 1.2335(12) 0.4664(4) -0.0120(4) 0.060(3) Uiso 0.50 1 d PG A 1
H37 H 1.2466 0.5027 -0.0269 0.072 Uiso 0.50 1 calc PR A 1
C38 C 1.3066(11) 0.4238(4) -0.0435(4) 0.077(3) Uiso 0.50 1 d PG A 1
H38 H 1.3701 0.4307 -0.0800 0.092 Uiso 0.50 1 calc PR A 1
C39 C 1.2875(11) 0.3712(3) -0.0219(4) 0.055(2) Uiso 0.50 1 d PG A 1
H39 H 1.3379 0.3418 -0.0436 0.067 Uiso 0.50 1 calc PR A 1
C33' C 1.2116(13) 0.2975(4) 0.0642(4) 0.0274(16) Uiso 0.50 1 d PD A 2
H33C H 1.1761 0.2778 0.0242 0.033 Uiso 0.50 1 calc PR A 2
H33D H 1.3227 0.2834 0.0798 0.033 Uiso 0.50 1 calc PR A 2
C34' C 1.2221(11) 0.3587(3) 0.0510(4) 0.0303(17) Uiso 0.50 1 d PGD A 2
C35' C 1.1073(12) 0.3963(3) 0.0727(4) 0.0431(16) Uiso 0.50 1 d PG A 2
H35' H 1.0152 0.3843 0.0963 0.052 Uiso 0.50 1 calc PR A 2
C36' C 1.1272(12) 0.4515(4) 0.0599(4) 0.063(2) Uiso 0.50 1 d PG A 2
H36' H 1.0488 0.4772 0.0747 0.075 Uiso 0.50 1 calc PR A 2
C37' C 1.2620(11) 0.4691(4) 0.0253(4) 0.060(3) Uiso 0.50 1 d PG A 2
H37' H 1.2757 0.5068 0.0165 0.072 Uiso 0.50 1 calc PR A 2
C38' C 1.3769(11) 0.4315(4) 0.0036(4) 0.077(3) Uiso 0.50 1 d PG A 2
H38' H 1.4690 0.4435 -0.0200 0.092 Uiso 0.50 1 calc PR A 2
C39' C 1.3570(10) 0.3763(3) 0.0165(4) 0.055(2) Uiso 0.50 1 d PG A 2
H39' H 1.4354 0.3506 0.0016 0.067 Uiso 0.50 1 calc PR A 2
C40 C 1.1877(7) 0.3154(2) 0.2941(2) 0.0351(12) Uiso 0.50 1 d PD A 1
H40A H 1.3010 0.2996 0.2902 0.042 Uiso 0.50 1 calc PR A 1
H40B H 1.1407 0.2992 0.3330 0.042 Uiso 0.50 1 calc PR A 1
C41 C 1.2087(10) 0.3783(2) 0.3061(3) 0.0296(14) Uiso 0.50 1 d PGD A 1
C42 C 1.2285(9) 0.4186(3) 0.2585(3) 0.0372(19) Uiso 0.50 1 d PG A 1
H42 H 1.2313 0.4085 0.2144 0.045 Uiso 0.50 1 calc PR A 1
C43 C 1.2440(10) 0.4741(3) 0.2764(3) 0.048(2) Uiso 0.50 1 d PG A 1
H43 H 1.2573 0.5012 0.2444 0.058 Uiso 0.50 1 calc PR A 1
C44 C 1.2398(10) 0.4892(3) 0.3420(4) 0.044(2) Uiso 0.50 1 d PG A 1
H44 H 1.2502 0.5265 0.3541 0.053 Uiso 0.50 1 calc PR A 1
C45 C 1.2200(11) 0.4489(3) 0.3897(4) 0.0361(14) Uiso 0.50 1 d PG A 1
H45 H 1.2171 0.4590 0.4337 0.043 Uiso 0.50 1 calc PR A 1
C46 C 1.2044(11) 0.3934(3) 0.3717(4) 0.0352(15) Uiso 0.50 1 d PG A 1
H46 H 1.1911 0.3663 0.4038 0.042 Uiso 0.50 1 calc PR A 1
C40' C 1.1877(7) 0.3154(2) 0.2941(2) 0.0351(12) Uiso 0.50 1 d PD A 2
H40C H 1.1563 0.2935 0.3317 0.042 Uiso 0.50 1 calc PR A 2
H40D H 1.3060 0.3066 0.2860 0.042 Uiso 0.50 1 calc PR A 2
C41' C 1.1784(10) 0.3753(2) 0.3124(3) 0.0296(14) Uiso 0.50 1 d PGD A 2
C42' C 1.1133(8) 0.4111(2) 0.2676(3) 0.0372(19) Uiso 0.50 1 d PG A 2
H42' H 1.0690 0.3981 0.2271 0.045 Uiso 0.50 1 calc PR A 2
C43' C 1.1118(9) 0.4655(3) 0.2808(3) 0.048(2) Uiso 0.50 1 d PG A 2
H43' H 1.0664 0.4904 0.2496 0.058 Uiso 0.50 1 calc PR A 2
C44' C 1.1754(10) 0.4841(3) 0.3388(3) 0.044(2) Uiso 0.50 1 d PG A 2
H44' H 1.1743 0.5220 0.3481 0.053 Uiso 0.50 1 calc PR A 2
C45' C 1.2405(9) 0.4483(3) 0.3837(4) 0.0361(14) Uiso 0.50 1 d PG A 2
H45' H 1.2848 0.4613 0.4241 0.043 Uiso 0.50 1 calc PR A 2
C46' C 1.2420(10) 0.3939(2) 0.3704(4) 0.0352(15) Uiso 0.50 1 d PG A 2
H46' H 1.2874 0.3690 0.4017 0.042 Uiso 0.50 1 calc PR A 2
C1A C 0.6739(11) 0.4686(4) 0.2726(4) 0.068(4) Uiso 0.50 1 d PGD B 1
C2A C 0.5439(13) 0.4380(5) 0.2436(5) 0.094(5) Uiso 0.50 1 d PGD B 1
H2A H 0.4421 0.4333 0.2649 0.113 Uiso 0.50 1 calc PR B 1
C3A C 0.5629(15) 0.4142(5) 0.1836(5) 0.149(9) Uiso 0.50 1 d PGD B 1
H3A H 0.4741 0.3933 0.1638 0.178 Uiso 0.50 1 calc PR B 1
C4A C 0.7119(15) 0.4210(5) 0.1525(5) 0.081(5) Uiso 0.50 1 d PGD B 1
H4A H 0.7249 0.4048 0.1115 0.097 Uiso 0.50 1 calc PR B 1
C5A C 0.8420(13) 0.4517(5) 0.1814(5) 0.089(5) Uiso 0.50 1 d PGD B 1
H5A H 0.9437 0.4563 0.1602 0.107 Uiso 0.50 1 calc PR B 1
C6A C 0.8230(11) 0.4754(5) 0.2415(5) 0.089(5) Uiso 0.50 1 d PGD B 1
H6A H 0.9118 0.4963 0.2612 0.107 Uiso 0.50 1 calc PR B 1
C7A C 0.6537(18) 0.4941(6) 0.3366(5) 0.112(6) Uiso 0.50 1 d PD B 1
H71A H 0.5430 0.4849 0.3519 0.168 Uiso 0.50 1 calc PR B 1
H72A H 0.6636 0.5338 0.3328 0.168 Uiso 0.50 1 calc PR B 1
H73A H 0.7412 0.4805 0.3673 0.168 Uiso 0.50 1 calc PR B 1
C1B C 0.6572(8) 0.4347(3) 0.2372(3) 0.040(3) Uiso 0.50 1 d PGD C 2
C2B C 0.6193(9) 0.3832(3) 0.2145(3) 0.054(3) Uiso 0.50 1 d PGD C 2
H2B H 0.5981 0.3546 0.2439 0.065 Uiso 0.50 1 calc PR C 2
C3B C 0.6122(9) 0.3731(3) 0.1492(3) 0.040(3) Uiso 0.50 1 d PGD C 2
H3B H 0.5861 0.3376 0.1335 0.047 Uiso 0.50 1 calc PR C 2
C4B C 0.6430(10) 0.4145(3) 0.1067(4) 0.056(3) Uiso 0.50 1 d PGD C 2
H4B H 0.6381 0.4076 0.0616 0.068 Uiso 0.50 1 calc PR C 2
C5B C 0.6809(12) 0.4660(3) 0.1294(4) 0.083(5) Uiso 0.50 1 d PGD C 2
H5B H 0.7021 0.4946 0.1000 0.099 Uiso 0.50 1 calc PR C 2
C6B C 0.6880(10) 0.4761(3) 0.1947(4) 0.064(4) Uiso 0.50 1 d PGD C 2
H6B H 0.7141 0.5116 0.2103 0.077 Uiso 0.50 1 calc PR C 2
C7B C 0.6667(14) 0.4467(5) 0.3083(4) 0.105(6) Uiso 0.50 1 d PD C 2
H71B H 0.6412 0.4135 0.3322 0.158 Uiso 0.50 1 calc PR C 2
H72B H 0.5851 0.4751 0.3177 0.158 Uiso 0.50 1 calc PR C 2
H73B H 0.7800 0.4593 0.3214 0.158 Uiso 0.50 1 calc PR C 2

loop_
_atom_site_aniso_label
_atom_site_aniso_U_11
_atom_site_aniso_U_22
_atom_site_aniso_U_33
_atom_site_aniso_U_23
_atom_site_aniso_U_13
_atom_site_aniso_U_12
Ni1 0.0255(4) 0.0318(4) 0.0275(3) -0.0033(3) 0.0055(3) -0.0078(3)
N1 0.029(2) 0.023(2) 0.031(2) -0.0013(17) 0.0047(18) -0.0057(17)
N2 0.034(3) 0.035(3) 0.030(2) -0.0128(18) 0.0065(19) -0.0101(19)
N3 0.021(2) 0.042(3) 0.031(2) -0.0083(19) 0.0076(19) -0.0049(19)
N4 0.020(2) 0.037(3) 0.030(2) 0.0079(18) 0.0024(18) 0.0018(18)
C1 0.023(3) 0.022(3) 0.042(3) 0.008(2) 0.013(2) -0.0002(19)
C2 0.024(3) 0.020(3) 0.038(3) 0.000(2) 0.009(2) 0.0003(19)
C3 0.031(3) 0.019(3) 0.030(2) -0.0050(19) 0.004(2) -0.0013(19)
C4 0.024(3) 0.028(3) 0.035(3) -0.007(2) 0.006(2) -0.003(2)
C5 0.039(3) 0.040(3) 0.023(2) -0.003(2) 0.009(2) 0.006(2)
C6 0.043(3) 0.036(3) 0.030(3) -0.001(2) 0.020(3) 0.003(2)
C7 0.039(3) 0.032(3) 0.030(3) -0.006(2) 0.017(2) -0.011(2)
C8 0.036(3) 0.023(3) 0.032(2) -0.012(2) 0.008(2) -0.003(2)
C9 0.032(3) 0.024(3) 0.040(3) -0.016(2) 0.013(2) -0.008(2)
C10 0.026(3) 0.037(3) 0.043(3) -0.016(2) 0.013(2) -0.005(2)
C11 0.020(3) 0.040(3) 0.046(3) -0.011(2) 0.009(2) -0.002(2)
C12 0.024(3) 0.061(4) 0.025(2) -0.007(2) 0.003(2) 0.000(3)
C13 0.037(3) 0.067(4) 0.043(3) -0.024(3) -0.008(3) -0.008(3)
C14 0.037(3) 0.078(5) 0.027(3) -0.017(3) -0.006(3) 0.010(3)
C15 0.025(3) 0.063(4) 0.026(3) 0.009(2) 0.000(2) 0.016(3)
C16 0.027(3) 0.040(3) 0.034(3) 0.009(2) 0.004(2) 0.013(2)
C17 0.022(3) 0.040(3) 0.027(2) 0.008(2) 0.000(2) 0.008(2)
C18 0.026(3) 0.026(3) 0.037(3) 0.007(2) 0.007(2) 0.002(2)
C19 0.040(3) 0.036(3) 0.027(2) 0.010(2) 0.012(2) 0.007(2)
C20 0.041(3) 0.030(3) 0.033(3) 0.007(2) 0.010(2) 0.008(2)
C21 0.032(3) 0.045(4) 0.053(3) 0.022(3) 0.018(3) 0.016(3)
C22 0.035(4) 0.045(4) 0.085(5) 0.007(3) 0.009(3) 0.012(3)
C23 0.036(4) 0.045(4) 0.152(7) 0.012(5) 0.031(4) 0.003(3)
C24 0.052(5) 0.055(5) 0.136(7) 0.057(5) 0.062(5) 0.022(3)
C25 0.050(4) 0.041(4) 0.066(4) 0.026(3) 0.039(3) 0.019(3)
C26 0.026(3) 0.017(3) 0.048(3) -0.008(2) 0.011(2) -0.0036(19)
C27 0.028(3) 0.019(3) 0.047(3) 0.001(2) 0.007(2) -0.002(2)
C28 0.025(3) 0.031(3) 0.051(3) -0.003(2) 0.008(3) -0.003(2)
C29 0.029(3) 0.039(3) 0.056(3) -0.008(3) 0.008(3) 0.003(2)
C30 0.025(3) 0.044(4) 0.075(4) -0.008(3) 0.010(3) -0.005(2)
C31 0.032(3) 0.030(3) 0.073(4) -0.010(3) -0.002(3) -0.005(2)
C32 0.028(3) 0.023(3) 0.059(3) -0.008(2) 0.010(3) -0.004(2)

loop_
_atom_type_symbol
_atom_type_description
_atom_type_scat_dispersion_real
_atom_type_scat_dispersion_imag
_atom_type_scat_source
C C 0.0033 0.0016 'International Tables Vol C Tables 4.2.6.8 and 6.1.1.4'
H H 0.0000 0.0000 'International Tables Vol C Tables 4.2.6.8 and 6.1.1.4'
N N 0.0061 0.0033 'International Tables Vol C Tables 4.2.6.8 and 6.1.1.4'
Ni Ni 0.3393 1.1124 'International Tables Vol C Tables 4.2.6.8 and 6.1.1.4'

loop_
_geom_angle_atom_site_label_1
_geom_angle_atom_site_label_2
_geom_angle_atom_site_label_3
_geom_angle
_geom_angle_site_symmetry_1
_geom_angle_site_symmetry_3
_geom_angle_publ_flag
N1 Ni1 N4 94.84(17) . . ?
N1 Ni1 N3 179.56(19) . . ?
N4 Ni1 N3 85.10(18) . . ?
N1 Ni1 N2 84.89(17) . . ?
N4 Ni1 N2 178.23(19) . . ?
N3 Ni1 N2 95.15(17) . . ?
C2 N1 C3 125.6(4) . . ?
C2 N1 Ni1 123.7(3) . . ?
C3 N1 Ni1 110.5(3) . . ?
C9 N2 C8 126.5(4) . . ?
C9 N2 Ni1 122.8(3) . . ?
C8 N2 Ni1 110.5(3) . . ?
C11 N3 C12 125.8(4) . . ?
C11 N3 Ni1 123.5(3) . . ?
C12 N3 Ni1 110.4(3) . . ?
C18 N4 C17 125.3(4) . . ?
C18 N4 Ni1 123.7(3) . . ?
C17 N4 Ni1 110.8(3) . . ?
C2 C1 C18 126.1(4) . . ?
N1 C2 C1 121.9(4) . . ?
N1 C2 C26 123.0(4) . . ?
C1 C2 C26 115.1(4) . . ?
C4 C3 C8 119.8(4) . . ?
C4 C3 N1 126.7(4) . . ?
C8 C3 N1 113.0(4) . . ?
C3 C4 C5 119.9(5) . . ?
C4 C5 C6 119.9(5) . . ?
C7 C6 C5 119.8(5) . . ?
C6 C7 C8 121.0(5) . . ?
C7 C8 C3 119.5(5) . . ?
C7 C8 N2 127.0(5) . . ?
C3 C8 N2 113.0(4) . . ?
N2 C9 C10 121.2(4) . . ?
N2 C9 C33' 128.1(6) . . ?
C10 C9 C33' 110.5(6) . . ?
N2 C9 C33 116.4(6) . . ?
C10 C9 C33 122.3(6) . . ?
C33' C9 C33 14.2(7) . . ?
C9 C10 C11 127.8(5) . . ?
N3 C11 C10 120.9(5) . . ?
N3 C11 C40 123.3(4) . . ?
C10 C11 C40 115.7(4) . . ?
C13 C12 C17 118.3(5) . . ?
C13 C12 N3 128.0(5) . . ?
C17 C12 N3 113.4(4) . . ?
C12 C13 C14 121.6(6) . . ?
C15 C14 C13 119.5(5) . . ?
C14 C15 C16 121.1(5) . . ?
C15 C16 C17 118.9(5) . . ?
C16 C17 C12 120.6(5) . . ?
C16 C17 N4 126.3(5) . . ?
C12 C17 N4 112.9(4) . . ?
N4 C18 C1 121.1(4) . . ?
N4 C18 C19 123.4(4) . . ?
C1 C18 C19 115.5(4) . . ?
C20 C19 C18 115.8(4) . . ?
C25 C20 C21 118.3(5) . . ?
C25 C20 C19 119.1(5) . . ?
C21 C20 C19 122.7(5) . . ?
C22 C21 C20 121.9(5) . . ?
C23 C22 C21 118.3(6) . . ?
C22 C23 C24 120.9(6) . . ?
C25 C24 C23 119.9(6) . . ?
C24 C25 C20 120.7(6) . . ?
C27 C26 C2 115.4(4) . . ?
C28 C27 C32 117.2(4) . . ?
C28 C27 C26 122.5(4) . . ?
C32 C27 C26 120.3(4) . . ?
C29 C28 C27 121.0(5) . . ?
C28 C29 C30 120.5(5) . . ?
C31 C30 C29 119.3(5) . . ?
C30 C31 C32 120.9(5) . . ?
C31 C32 C27 121.1(5) . . ?
C34 C33 C9 121.1(7) . . ?
C35 C34 C39 120.0 . . ?
C35 C34 C33 121.2(6) . . ?
C39 C34 C33 118.8(6) . . ?
C34 C35 C36 120.0 . . ?
C37 C36 C35 120.0 . . ?
C38 C37 C36 120.0 . . ?
C37 C38 C39 120.0 . . ?
C34 C39 C38 120.0 . . ?
C9 C33' C34' 107.7(6) . . ?
C35' C34' C39' 120.0 . . ?
C35' C34' C33' 123.3(6) . . ?
C39' C34' C33' 116.6(6) . . ?
C34' C35' C36' 120.0 . . ?
C35' C36' C37' 120.0 . . ?
C38' C37' C36' 120.0 . . ?
C37' C38' C39' 120.0 . . ?
C34' C39' C38' 120.0 . . ?
C11 C40 C41 117.7(5) . . ?
C46 C41 C42 120.0 . . ?
C46 C41 C40 113.8(5) . . ?
C42 C41 C40 126.3(5) . . ?
C43 C42 C41 120.0 . . ?
C42 C43 C44 120.0 . . ?
C45 C44 C43 120.0 . . ?
C46 C45 C44 120.0 . . ?
C41 C46 C45 120.0 . . ?
C42' C41' C46' 120.0 . . ?
C41' C42' C43' 120.0 . . ?
C44' C43' C42' 120.0 . . ?
C43' C44' C45' 120.0 . . ?
C44' C45' C46' 120.0 . . ?
C45' C46' C41' 120.0 . . ?
C2A C1A C6A 120.0 . . ?
C2A C1A C7A 120.1(4) . . ?
C6A C1A C7A 119.9(4) . . ?
C1A C2A C3A 120.0 . . ?
C4A C3A C2A 120.0 . . ?
C3A C4A C5A 120.0 . . ?
C4A C5A C6A 120.0 . . ?
C5A C6A C1A 120.0 . . ?
C6B C1B C2B 120.0 . . ?
C6B C1B C7B 119.0(4) . . ?
C2B C1B C7B 121.0(4) . . ?
C1B C2B C3B 120.0 . . ?
C4B C3B C2B 120.0 . . ?
C5B C4B C3B 120.0 . . ?
C4B C5B C6B 120.0 . . ?
C5B C6B C1B 120.0 . . ?

loop_
_geom_bond_atom_site_label_1
_geom_bond_atom_site_label_2
_geom_bond_distance
_geom_bond_site_symmetry_2
_geom_bond_publ_flag
Ni1 N1 1.859(4) . ?
Ni1 N4 1.861(4) . ?
Ni1 N3 1.867(4) . ?
Ni1 N2 1.869(4) . ?
N1 C2 1.335(6) . ?
N1 C3 1.417(6) . ?
N2 C9 1.346(6) . ?
N2 C8 1.417(6) . ?
N3 C11 1.332(6) . ?
N3 C12 1.416(6) . ?
N4 C18 1.337(6) . ?
N4 C17 1.419(6) . ?
C1 C2 1.393(6) . ?
C1 C18 1.417(7) . ?
C2 C26 1.525(6) . ?
C3 C4 1.386(6) . ?
C3 C8 1.408(7) . ?
C4 C5 1.400(7) . ?
C5 C6 1.402(7) . ?
C6 C7 1.373(7) . ?
C7 C8 1.390(7) . ?
C9 C10 1.381(7) . ?
C9 C33' 1.522(8) . ?
C9 C33 1.544(8) . ?
C10 C11 1.413(7) . ?
C11 C40 1.525(7) . ?
C12 C13 1.381(7) . ?
C12 C17 1.408(8) . ?
C13 C14 1.383(7) . ?
C14 C15 1.379(8) . ?
C15 C16 1.387(8) . ?
C16 C17 1.400(7) . ?
C18 C19 1.507(6) . ?
C19 C20 1.491(7) . ?
C20 C25 1.374(7) . ?
C20 C21 1.402(7) . ?
C21 C22 1.373(8) . ?
C22 C23 1.367(9) . ?
C23 C24 1.395(9) . ?
C24 C25 1.366(9) . ?
C26 C27 1.498(7) . ?
C27 C28 1.403(7) . ?
C27 C32 1.408(7) . ?
C28 C29 1.368(7) . ?
C29 C30 1.397(8) . ?
C30 C31 1.363(8) . ?
C31 C32 1.371(7) . ?
C33 C34 1.523(8) . ?
C34 C35 1.376(6) . ?
C34 C39 1.376(6) . ?
C35 C36 1.376(6) . ?
C36 C37 1.376(6) . ?
C37 C38 1.376(6) . ?
C38 C39 1.376(6) . ?
C33' C34' 1.528(8) . ?
C34' C35' 1.391(6) . ?
C34' C39' 1.392(6) . ?
C35' C36' 1.392(6) . ?
C36' C37' 1.392(6) . ?
C37' C38' 1.392(6) . ?
C38' C39' 1.392(6) . ?
C40 C41 1.570(8) . ?
C41 C46 1.414(5) . ?
C41 C42 1.414(5) . ?
C42 C43 1.414(5) . ?
C43 C44 1.414(5) . ?
C44 C45 1.414(5) . ?
C45 C46 1.414(5) . ?
C41' C42' 1.362(5) . ?
C41' C46' 1.362(5) . ?
C42' C43' 1.362(5) . ?
C43' C44' 1.362(5) . ?
C44' C45' 1.362(5) . ?
C45' C46' 1.362(5) . ?
C1A C2A 1.392(6) . ?
C1A C6A 1.392(6) . ?
C1A C7A 1.485(8) . ?
C2A C3A 1.392(6) . ?
C3A C4A 1.392(6) . ?
C4A C5A 1.392(6) . ?
C5A C6A 1.392(6) . ?
C1B C6B 1.376(5) . ?
C1B C2B 1.376(5) . ?
C1B C7B 1.504(8) . ?
C2B C3B 1.376(5) . ?
C3B C4B 1.376(5) . ?
C4B C5B 1.376(5) . ?
C5B C6B 1.376(5) . ?

loop_
_geom_torsion_atom_site_label_1
_geom_torsion_atom_site_label_2
_geom_torsion_atom_site_label_3
_geom_torsion_atom_site_label_4
_geom_torsion
_geom_torsion_site_symmetry_1
_geom_torsion_site_symmetry_2
_geom_torsion_site_symmetry_3
_geom_torsion_site_symmetry_4
_geom_torsion_publ_flag
N4 Ni1 N1 C2 -27.5(4) . . . . ?
N3 Ni1 N1 C2 55(25) . . . . ?
N2 Ni1 N1 C2 150.7(4) . . . . ?
N4 Ni1 N1 C3 156.5(3) . . . . ?
N3 Ni1 N1 C3 -121(25) . . . . ?
N2 Ni1 N1 C3 -25.2(3) . . . . ?
N1 Ni1 N2 C9 -150.4(4) . . . . ?
N4 Ni1 N2 C9 -69(6) . . . . ?
N3 Ni1 N2 C9 29.2(4) . . . . ?
N1 Ni1 N2 C8 24.4(3) . . . . ?
N4 Ni1 N2 C8 106(6) . . . . ?
N3 Ni1 N2 C8 -156.0(3) . . . . ?
N1 Ni1 N3 C11 68(25) . . . . ?
N4 Ni1 N3 C11 150.7(5) . . . . ?
N2 Ni1 N3 C11 -27.5(5) . . . . ?
N1 Ni1 N3 C12 -107(25) . . . . ?
N4 Ni1 N3 C12 -23.9(4) . . . . ?
N2 Ni1 N3 C12 157.9(4) . . . . ?
N1 Ni1 N4 C18 28.6(4) . . . . ?
N3 Ni1 N4 C18 -150.9(4) . . . . ?
N2 Ni1 N4 C18 -53(6) . . . . ?
N1 Ni1 N4 C17 -156.6(3) . . . . ?
N3 Ni1 N4 C17 23.9(3) . . . . ?
N2 Ni1 N4 C17 122(6) . . . . ?
C3 N1 C2 C1 -172.6(5) . . . . ?
Ni1 N1 C2 C1 12.1(7) . . . . ?
C3 N1 C2 C26 10.3(7) . . . . ?
Ni1 N1 C2 C26 -165.0(3) . . . . ?
C18 C1 C2 N1 12.7(8) . . . . ?
C18 C1 C2 C26 -170.0(4) . . . . ?
C2 N1 C3 C4 32.7(8) . . . . ?
Ni1 N1 C3 C4 -151.5(4) . . . . ?
C2 N1 C3 C8 -155.0(5) . . . . ?
Ni1 N1 C3 C8 20.9(5) . . . . ?
C8 C3 C4 C5 2.8(7) . . . . ?
N1 C3 C4 C5 174.7(4) . . . . ?
C3 C4 C5 C6 -2.2(7) . . . . ?
C4 C5 C6 C7 0.2(7) . . . . ?
C5 C6 C7 C8 1.1(8) . . . . ?
C6 C7 C8 C3 -0.4(7) . . . . ?
C6 C7 C8 N2 -172.4(5) . . . . ?
C4 C3 C8 C7 -1.6(7) . . . . ?
N1 C3 C8 C7 -174.5(4) . . . . ?
C4 C3 C8 N2 171.4(4) . . . . ?
N1 C3 C8 N2 -1.5(6) . . . . ?
C9 N2 C8 C7 -31.5(8) . . . . ?
Ni1 N2 C8 C7 153.9(4) . . . . ?
C9 N2 C8 C3 156.1(5) . . . . ?
Ni1 N2 C8 C3 -18.5(5) . . . . ?
C8 N2 C9 C10 170.1(5) . . . . ?
Ni1 N2 C9 C10 -15.9(7) . . . . ?
C8 N2 C9 C33' -15.8(9) . . . . ?
Ni1 N2 C9 C33' 158.2(5) . . . . ?
C8 N2 C9 C33 -6.2(8) . . . . ?
Ni1 N2 C9 C33 167.8(5) . . . . ?
N2 C9 C10 C11 -9.3(9) . . . . ?
C33' C9 C10 C11 175.6(6) . . . . ?
C33 C9 C10 C11 166.8(6) . . . . ?
C12 N3 C11 C10 -173.7(5) . . . . ?
Ni1 N3 C11 C10 12.6(7) . . . . ?
C12 N3 C11 C40 10.2(8) . . . . ?
Ni1 N3 C11 C40 -163.5(4) . . . . ?
C9 C10 C11 N3 11.2(9) . . . . ?
C9 C10 C11 C40 -172.4(5) . . . . ?
C11 N3 C12 C13 31.0(9) . . . . ?
Ni1 N3 C12 C13 -154.6(5) . . . . ?
C11 N3 C12 C17 -155.4(5) . . . . ?
Ni1 N3 C12 C17 19.0(6) . . . . ?
C17 C12 C13 C14 2.1(9) . . . . ?
N3 C12 C13 C14 175.5(5) . . . . ?
C12 C13 C14 C15 -2.6(9) . . . . ?
C13 C14 C15 C16 1.2(8) . . . . ?
C14 C15 C16 C17 0.5(7) . . . . ?
C15 C16 C17 C12 -1.0(7) . . . . ?
C15 C16 C17 N4 -174.6(5) . . . . ?
C13 C12 C17 C16 -0.4(8) . . . . ?
N3 C12 C17 C16 -174.6(4) . . . . ?
C13 C12 C17 N4 174.1(5) . . . . ?
N3 C12 C17 N4 -0.2(6) . . . . ?
C18 N4 C17 C16 -30.1(7) . . . . ?
Ni1 N4 C17 C16 155.2(4) . . . . ?
C18 N4 C17 C12 155.9(5) . . . . ?
Ni1 N4 C17 C12 -18.8(5) . . . . ?
C17 N4 C18 C1 171.6(4) . . . . ?
Ni1 N4 C18 C1 -14.3(6) . . . . ?
C17 N4 C18 C19 -10.1(7) . . . . ?
Ni1 N4 C18 C19 163.9(4) . . . . ?
C2 C1 C18 N4 -11.5(8) . . . . ?
C2 C1 C18 C19 170.2(5) . . . . ?
N4 C18 C19 C20 108.1(6) . . . . ?
C1 C18 C19 C20 -73.6(6) . . . . ?
C18 C19 C20 C25 163.1(5) . . . . ?
C18 C19 C20 C21 -17.1(8) . . . . ?
C25 C20 C21 C22 -2.1(9) . . . . ?
C19 C20 C21 C22 178.2(5) . . . . ?
C20 C21 C22 C23 1.9(10) . . . . ?
C21 C22 C23 C24 -0.4(11) . . . . ?
C22 C23 C24 C25 -0.9(12) . . . . ?
C23 C24 C25 C20 0.8(11) . . . . ?
C21 C20 C25 C24 0.7(9) . . . . ?
C19 C20 C25 C24 -179.6(6) . . . . ?
N1 C2 C26 C27 -107.7(5) . . . . ?
C1 C2 C26 C27 75.0(6) . . . . ?
C2 C26 C27 C28 12.3(7) . . . . ?
C2 C26 C27 C32 -168.1(4) . . . . ?
C32 C27 C28 C29 1.1(8) . . . . ?
C26 C27 C28 C29 -179.2(5) . . . . ?
C27 C28 C29 C30 -0.3(9) . . . . ?
C28 C29 C30 C31 -0.7(9) . . . . ?
C29 C30 C31 C32 1.0(9) . . . . ?
C30 C31 C32 C27 -0.1(9) . . . . ?
C28 C27 C32 C31 -0.9(8) . . . . ?
C26 C27 C32 C31 179.4(5) . . . . ?
N2 C9 C33 C34 101.4(9) . . . . ?
C10 C9 C33 C34 -74.9(11) . . . . ?
C33' C9 C33 C34 -111(3) . . . . ?
C9 C33 C34 C35 -5.0(12) . . . . ?
C9 C33 C34 C39 175.7(7) . . . . ?
C39 C34 C35 C36 0.0 . . . . ?
C33 C34 C35 C36 -179.4(9) . . . . ?
C34 C35 C36 C37 0.0 . . . . ?
C35 C36 C37 C38 0.0 . . . . ?
C36 C37 C38 C39 0.0 . . . . ?
C35 C34 C39 C38 0.0 . . . . ?
C33 C34 C39 C38 179.4(8) . . . . ?
C37 C38 C39 C34 0.0 . . . . ?
N2 C9 C33' C34' 102.9(8) . . . . ?
C10 C9 C33' C34' -82.5(8) . . . . ?
C33 C9 C33' C34' 65(2) . . . . ?
C9 C33' C34' C35' -12.2(11) . . . . ?
C9 C33' C34' C39' 166.5(6) . . . . ?
C39' C34' C35' C36' 0.0 . . . . ?
C33' C34' C35' C36' 178.7(8) . . . . ?
C34' C35' C36' C37' 0.0 . . . . ?
C35' C36' C37' C38' 0.0 . . . . ?
C36' C37' C38' C39' 0.0 . . . . ?
C35' C34' C39' C38' 0.0 . . . . ?
C33' C34' C39' C38' -178.8(8) . . . . ?
C37' C38' C39' C34' 0.0 . . . . ?
N3 C11 C40 C41 -102.3(6) . . . . ?
C10 C11 C40 C41 81.4(6) . . . . ?
C11 C40 C41 C46 139.5(4) . . . . ?
C11 C40 C41 C42 -39.8(8) . . . . ?
C46 C41 C42 C43 0.0 . . . . ?
C40 C41 C42 C43 179.2(7) . . . . ?
C41 C42 C43 C44 0.0 . . . . ?
C42 C43 C44 C45 0.0 . . . . ?
C43 C44 C45 C46 0.0 . . . . ?
C42 C41 C46 C45 0.0 . . . . ?
C40 C41 C46 C45 -179.3(6) . . . . ?
C44 C45 C46 C41 0.0 . . . . ?
C46' C41' C42' C43' 0.0 . . . . ?
C41' C42' C43' C44' 0.0 . . . . ?
C42' C43' C44' C45' 0.0 . . . . ?
C43' C44' C45' C46' 0.0 . . . . ?
C44' C45' C46' C41' 0.0 . . . . ?
C42' C41' C46' C45' 0.0 . . . . ?
C6A C1A C2A C3A 0.0 . . . . ?
C7A C1A C2A C3A 179.8(3) . . . . ?
C1A C2A C3A C4A 0.0 . . . . ?
C2A C3A C4A C5A 0.0 . . . . ?
C3A C4A C5A C6A 0.0 . . . . ?
C4A C5A C6A C1A 0.0 . . . . ?
C2A C1A C6A C5A 0.0 . . . . ?
C7A C1A C6A C5A -179.8(3) . . . . ?
C6B C1B C2B C3B 0.0 . . . . ?
C7B C1B C2B C3B -179.6(3) . . . . ?
C1B C2B C3B C4B 0.0 . . . . ?
C2B C3B C4B C5B 0.0 . . . . ?
C3B C4B C5B C6B 0.0 . . . . ?
C4B C5B C6B C1B 0.0 . . . . ?
C2B C1B C6B C5B 0.0 . . . . ?
C7B C1B C6B C5B 179.6(3) . . . . ?
